data_4024181
loop_
_publ_author_name
'Tao Han'
'Chuan-Feng Chen'

_publ_section_title
;
 Selective Templated Complexation of a Cylindrical Macrotricyclic
 Host with Neutral Guests: Three Cation-Controlled Switchable
 Processes
;
_journal_name_full 'Journal of Organic Chemistry'
_journal_page_first 7287
_journal_page_last 7293
_journal_paper_doi 10.1021/jo071195x
_journal_volume 72
_journal_year 2007
_chemical_formula_moiety 'C78 H83 F12 K2 N1 O18 P2'
_chemical_formula_sum 'C78 H83 F12 K2 N O18 P2'
_chemical_formula_weight 1690.63
_space_group_IT_number 2
_symmetry_cell_setting triclinic
_symmetry_space_group_name_Hall '-P 1'
_symmetry_space_group_name_H-M 'P -1'
_atom_sites_solution_hydrogens geom
_atom_sites_solution_primary direct
_audit_creation_date 06-08-11
_audit_creation_method CRYSTALS_ver_12.82
_cell_angle_alpha 76.116(9)
_cell_angle_beta 86.728(11)
_cell_angle_gamma 76.863(10)
_cell_formula_units_Z 2
_cell_length_a 12.137(3)
_cell_length_b 16.202(4)
_cell_length_c 23.478(6)
_cell_measurement_reflns_used 10570
_cell_measurement_temperature 113
_cell_measurement_theta_max 27
_cell_measurement_theta_min 2
_cell_volume 4364.6(19)
_computing_cell_refinement 'CrystalClear (Rigaku/MSC Inc., 2005)'
_computing_data_collection 'CrystalClear (Rigaku/MSC Inc., 2005)'
_computing_data_reduction 'CrystalClear (Rigaku/MSC Inc., 2005)'
_computing_molecular_graphics 'CAMERON (Watkin et al., 1996)'
_computing_publication_material 'CRYSTALS (Betteridge et al., 2003)'
_computing_structure_refinement 'CRYSTALS (Betteridge et al., 2003)'
_computing_structure_solution 'SHELXS 86 (Sheldrick, 1986)'
_diffrn_ambient_temperature 113
_diffrn_measured_fraction_theta_full 0.985
_diffrn_measured_fraction_theta_max 0.985
_diffrn_measurement_device_type 'Rigaku Saturn'
_diffrn_measurement_method \w
_diffrn_radiation_monochromator confocal
_diffrn_radiation_type 'Mo K\a'
_diffrn_radiation_wavelength 0.71070
_diffrn_reflns_av_R_equivalents 0.024
_diffrn_reflns_limit_h_max 14
_diffrn_reflns_limit_h_min -14
_diffrn_reflns_limit_k_max 19
_diffrn_reflns_limit_k_min -17
_diffrn_reflns_limit_l_max 27
_diffrn_reflns_limit_l_min -24
_diffrn_reflns_number 32966
_diffrn_reflns_theta_full 25.005
_diffrn_reflns_theta_max 25.005
_diffrn_reflns_theta_min 1.765
_diffrn_standards_number 0
_exptl_absorpt_coefficient_mu 0.233
_exptl_absorpt_correction_T_max 0.97
_exptl_absorpt_correction_T_min 0.74
_exptl_absorpt_correction_type multi-scan
_exptl_absorpt_process_details 'DENZO/SCALEPACK (Otwinowski & Minor, 1997)'
_exptl_crystal_colour red
_exptl_crystal_density_diffrn 1.286
_exptl_crystal_description block
_exptl_crystal_F_000 1756
_exptl_crystal_size_max 0.08
_exptl_crystal_size_mid 0.12
_exptl_crystal_size_min 0.14
_refine_diff_density_max 2.19
_refine_diff_density_min -0.88
_refine_ls_extinction_coef 1656.398
_refine_ls_extinction_method 'Larson 1970 Crystallographic Computing eq 22'
_refine_ls_goodness_of_fit_ref 1.1576
_refine_ls_hydrogen_treatment constr
_refine_ls_matrix_type full
_refine_ls_number_parameters 1019
_refine_ls_number_reflns 8364
_refine_ls_number_restraints 1
_refine_ls_R_factor_all 0.1967
_refine_ls_R_factor_gt 0.1436
_refine_ls_shift/su_max 0.005
_refine_ls_structure_factor_coef F
_refine_ls_weighting_details
;
 Method, part 1, Chebychev polynomial, (Watkin, 1994, Prince, 1982) 
 [weight] = 1.0/[A~0~*T~0~(x)+A~1~*T~1~(x) ... +A~n-1~]*T~n-1~(x)] 
 where A~i~ are the Chebychev coefficients listed below and x= Fcalc/Fmax 
 Method = Robust Weighting (Prince, 1982) 
 W = [weight] * [1-(deltaF/6*sigmaF)^2^]^2^ 
 A~i~ are: 
 174. 51.4 119. 74.2 43.2 
;
_refine_ls_weighting_scheme calc
_refine_ls_wR_factor_all 0.1711
_refine_ls_wR_factor_gt 0.1673
_refine_ls_wR_factor_ref 0.1673
_reflns_limit_h_max 14
_reflns_limit_h_min -14
_reflns_limit_k_max 19
_reflns_limit_k_min -18
_reflns_limit_l_max 27
_reflns_limit_l_min 0
_reflns_number_gt 8364
_reflns_number_total 15172
_reflns_threshold_expression I>3.00u(I)
_oxford_diffrn_Wilson_B_factor 0.00
_oxford_diffrn_Wilson_scale 0.00
_oxford_refine_ls_scale 20.86(10)
_oxford_structure_analysis_title '_R60708a'
_cod_data_source_file jo071195x-File005.cif
_cod_data_source_block CRYSTALS_cif
_cod_depositor_comments
;
The following automatic conversions were performed:
'_symmetry_cell_setting' value 'Triclinic' changed to 'triclinic'
according to '/home/saulius/struct/CIF-dictionaries/cif_core.dic'
dictionary named 'cif_core.dic' version 2.4.1 from 2010-06-29.

Automatic conversion script
Id: cif_fix_enum 1527 2010-12-29 10:47:43Z saulius 
;
_cod_original_sg_symbol_H-M 'P -1 '
_cod_original_formula_sum 'C78 H83 F12 K2 N1 O18 P2'
_cod_database_code 4024181

loop_
_symmetry_equiv_pos_as_xyz
x,y,z
-x,-y,-z

loop_
_atom_site_label
_atom_site_type_symbol
_atom_site_fract_x
_atom_site_fract_y
_atom_site_fract_z
_atom_site_U_iso_or_equiv
_atom_site_occupancy
_atom_site_adp_type
_atom_site_refinement_flags_posn
_atom_site_refinement_flags_adp
_atom_site_refinement_flags_occupancy
_atom_site_disorder_assembly
_atom_site_disorder_group
_atom_site_attached_hydrogens
K1 K 0.58924(17) 0.10309(11) 0.13584(8) 0.0492 1.0000 Uani . . . . . .
K2 K 0.4348(3) 0.68329(13) 0.30445(9) 0.0749 1.0000 Uani . . . . . .
P1 P 0.0590(2) 0.09814(17) 0.32809(14) 0.0661 1.0000 Uani . . . . . .
P2 P 0.9505(5) 0.7044(7) 0.0996(6) 0.2386 1.0000 Uani . . . . . .
F1 F 0.1607(6) 0.0379(5) 0.3666(3) 0.0936 1.0000 Uani . . . . . .
F2 F 0.0889(7) 0.0527(5) 0.2777(3) 0.1044 1.0000 Uani . . . . . .
F3 F -0.0192(7) 0.0327(6) 0.3584(4) 0.1238 1.0000 Uani . . . . . .
F4 F 0.0268(8) 0.1436(7) 0.3836(5) 0.1397 1.0000 Uani . . . . . .
F5 F 0.1255(6) 0.1700(4) 0.3029(3) 0.0997 1.0000 Uani . . . . . .
F6 F -0.0507(6) 0.1603(5) 0.2946(4) 0.1184 1.0000 Uani . . . . . .
F7 F 1.0601(10) 0.6438(12) 0.146(2) 0.5568 1.0000 Uani . . . . . .
F8 F 0.9675(13) 0.6731(19) 0.0458(9) 0.3192 1.0000 Uani . . . . . .
F9 F 0.8866(15) 0.6273(12) 0.1390(16) 0.3761 1.0000 Uani . . . . . .
F10 F 0.9233(10) 0.7419(8) 0.1649(8) 0.2075 1.0000 Uani . . . . . .
F11 F 1.0207(12) 0.7680(13) 0.0761(6) 0.2091 1.0000 Uani . . . . . .
F12 F 0.8398(10) 0.7575(12) 0.0793(6) 0.2011 1.0000 Uani . . . . . .
O1 O 0.4720(5) 0.0580(5) 0.2457(3) 0.0635 1.0000 Uani . . . . . .
O2 O 0.3875(10) 0.0167(6) 0.1576(4) 0.1170 1.0000 Uani . . . . . .
O3 O 0.4441(7) 0.0794(4) 0.0468(3) 0.0838 1.0000 Uani . . . . . .
O4 O 0.5039(12) 0.2346(6) 0.0347(4) 0.2293 1.0000 Uani D . . . . .
O5 O 0.6864(5) 0.0455(4) 0.2526(3) 0.0597 1.0000 Uani . . . . . .
O6 O 0.8132(5) 0.0035(6) 0.1599(3) 0.0804 1.0000 Uani . . . . . .
O7 O 0.7457(6) 0.0605(4) 0.0429(3) 0.0604 1.0000 Uani . . . . . .
O8 O 0.7210(11) 0.2253(6) 0.0567(6) 0.1370 1.0000 Uani . . . . . .
O9 O 0.3119(8) 0.5399(4) 0.3807(3) 0.0888 1.0000 Uani . . . . . .
O10 O 0.2665(8) 0.7148(5) 0.3927(4) 0.0975 1.0000 Uani . . . . . .
O11 O 0.2060(6) 0.7979(5) 0.2769(3) 0.0757 1.0000 Uani . . . . . .
O12 O 0.3203(6) 0.7654(4) 0.1834(4) 0.0751 1.0000 Uani . . . . . .
O13 O 0.5347(8) 0.5330(4) 0.3949(3) 0.0828 1.0000 Uani . . . . . .
O14 O 0.5935(12) 0.6878(5) 0.3876(4) 0.1441 1.0000 Uani . . . . . .
O15 O 0.5978(14) 0.7920(9) 0.2823(4) 0.1840 1.0000 Uani . . . . . .
O16 O 0.5326(6) 0.7612(4) 0.1849(3) 0.0651 1.0000 Uani . . . . . .
O17 O 0.5633(7) 0.2462(4) 0.1866(3) 0.0685 1.0000 Uani . . . . . .
O18 O 0.4549(7) 0.5415(4) 0.2619(3) 0.0752 1.0000 Uani . . . . . .
N1 N 0.8931(19) 0.810(2) 0.4253(17) 0.3346 1.0000 Uani . . . . . .
C1 C 0.5059(6) 0.0966(5) 0.2869(3) 0.0383 1.0000 Uani . . . . . .
C2 C 0.4293(6) 0.1376(5) 0.3231(3) 0.0359 1.0000 Uani . . . . . .
H2 H 0.3513 0.1406 0.3226 0.0500 1.0000 Uiso . . . . . .
C3 C 0.4721(6) 0.1741(4) 0.3638(3) 0.0337 1.0000 Uani . . . . . .
C4 C 0.3978(7) 0.2138(5) 0.4103(3) 0.0383 1.0000 Uani . . . . . .
C5 C 0.4284(8) 0.3040(5) 0.4037(3) 0.0441 1.0000 Uani . . . . . .
C6 C 0.3486(8) 0.3823(5) 0.3958(3) 0.0521 1.0000 Uani . . . . . .
H6 H 0.2732 0.3832 0.3949 0.0500 1.0000 Uiso . . . . . .
C7 C 0.3864(11) 0.4595(5) 0.3923(4) 0.0643 1.0000 Uani . . . . . .
C8 C 0.5034(10) 0.4540(5) 0.3978(3) 0.0578 1.0000 Uani . . . . . .
C9 C 0.5800(9) 0.3772(6) 0.4042(3) 0.0549 1.0000 Uani . . . . . .
H9 H 0.6589 0.3759 0.4061 0.0500 1.0000 Uiso . . . . . .
C10 C 0.5444(8) 0.3003(5) 0.4062(3) 0.0438 1.0000 Uani . . . . . .
C11 C 0.6201(7) 0.2092(5) 0.4146(3) 0.0387 1.0000 Uani . . . . . .
C12 C 0.5867(6) 0.1707(5) 0.3656(3) 0.0349 1.0000 Uani . . . . . .
C13 C 0.6618(7) 0.1300(6) 0.3282(3) 0.0441 1.0000 Uani . . . . . .
H13 H 0.7393 0.1277 0.3301 0.0500 1.0000 Uiso . . . . . .
C14 C 0.6206(6) 0.0904(5) 0.2898(3) 0.0418 1.0000 Uani . . . . . .
C15 C 0.2756(6) 0.2155(5) 0.4082(3) 0.0397 1.0000 Uani . . . . . .
H15 H 0.2432 0.2581 0.3718 0.0500 1.0000 Uiso . . . . . .
H15 H 0.2368 0.2345 0.4420 0.0500 1.0000 Uiso . . . . . .
H15 H 0.2641 0.1583 0.4073 0.0500 1.0000 Uiso . . . . . .
C16 C 0.7458(7) 0.2065(6) 0.4167(3) 0.0465 1.0000 Uani . . . . . .
H16 H 0.7884 0.1484 0.4152 0.0500 1.0000 Uiso . . . . . .
H16 H 0.7614 0.2209 0.4529 0.0500 1.0000 Uiso . . . . . .
H16 H 0.7655 0.2495 0.3828 0.0500 1.0000 Uiso . . . . . .
C17 C 0.4562(7) 0.1575(5) 0.4678(3) 0.0384 1.0000 Uani . . . . . .
C18 C 0.4077(7) 0.1068(5) 0.5142(3) 0.0419 1.0000 Uani . . . . . .
H18 H 0.3278 0.1085 0.5123 0.0500 1.0000 Uiso . . . . . .
C19 C 0.4697(8) 0.0558(5) 0.5619(3) 0.0486 1.0000 Uani . . . . . .
H19 H 0.4348 0.0215 0.5935 0.0500 1.0000 Uiso . . . . . .
C20 C 0.5847(8) 0.0537(4) 0.5652(3) 0.0451 1.0000 Uani . . . . . .
H20 H 0.6284 0.0199 0.5984 0.0500 1.0000 Uiso . . . . . .
C21 C 0.6367(7) 0.1038(5) 0.5186(3) 0.0365 1.0000 Uani . . . . . .
H21 H 0.7157 0.1015 0.5205 0.0500 1.0000 Uiso . . . . . .
C22 C 0.5745(7) 0.1552(5) 0.4709(3) 0.0383 1.0000 Uani . . . . . .
C23 C 0.3672(14) 0.0354(10) 0.2528(5) 0.1043 1.0000 Uani . . . . . .
H23 H 0.3000 0.0971 0.2408 0.0500 1.0000 Uiso . . . . . .
H23 H 0.3430 0.0125 0.2933 0.0500 1.0000 Uiso . . . . . .
C24 C 0.3631(12) -0.0198(7) 0.2102(4) 0.0834 1.0000 Uani . . . . . .
H24 H 0.4216 -0.0722 0.2218 0.0500 1.0000 Uiso . . . . . .
H24 H 0.2887 -0.0357 0.2100 0.0500 1.0000 Uiso . . . . . .
C25 C 0.388(3) -0.0302(11) 0.1116(5) 0.2353 1.0000 Uani . . . . . .
H25 H 0.4104 -0.0853 0.1243 0.0500 1.0000 Uiso . . . . . .
H25 H 0.2867 -0.0246 0.1111 0.0500 1.0000 Uiso . . . . . .
C26 C 0.3941(15) 0.0139(10) 0.0628(5) 0.1174 1.0000 Uani . . . . . .
H26 H 0.3316 0.0222 0.0383 0.0500 1.0000 Uiso . . . . . .
H26 H 0.4536 -0.0386 0.0511 0.0500 1.0000 Uiso . . . . . .
C27 C 0.376(2) 0.1510(8) 0.0133(8) 0.2083 1.0000 Uani . . . . . .
H27 H 0.2948 0.1488 0.0232 0.0500 1.0000 Uiso . . . . . .
H27 H 0.3853 0.1494 -0.0292 0.0500 1.0000 Uiso . . . . . .
C28 C 0.3810(11) 0.2383(9) 0.0341(13) 0.2047 1.0000 Uani D . . . . .
H28 H 0.3414 0.2504 0.0506 0.0500 1.0000 Uiso . . . . . .
H28 H 0.3719 0.2764 -0.0172 0.0500 1.0000 Uiso . . . . . .
C29 C 0.8066(7) 0.0372(6) 0.2533(4) 0.0512 1.0000 Uani . . . . . .
H29 H 0.8332 0.0136 0.2933 0.0500 1.0000 Uiso . . . . . .
H29 H 0.8219 0.0947 0.2377 0.0500 1.0000 Uiso . . . . . .
C30 C 0.8612(7) -0.0236(6) 0.2155(4) 0.0541 1.0000 Uani . . . . . .
H30 H 0.9415 -0.0223 0.2130 0.0500 1.0000 Uiso . . . . . .
H30 H 0.8515 -0.0821 0.2343 0.0500 1.0000 Uiso . . . . . .
C31 C 0.8686(11) -0.0407(7) 0.1180(5) 0.0816 1.0000 Uani . . . . . .
H31 H 0.9431 -0.0233 0.1096 0.0500 1.0000 Uiso . . . . . .
H31 H 0.8819 -0.1021 0.1339 0.0500 1.0000 Uiso . . . . . .
C32 C 0.8184(17) -0.0176(18) 0.0656(8) 0.1996 1.0000 Uani . . . . . .
H32 H 0.7712 -0.0658 0.0692 0.0500 1.0000 Uiso . . . . . .
H32 H 0.8762 -0.0315 0.0366 0.0500 1.0000 Uiso . . . . . .
C33 C 0.7485(16) 0.2058(10) 0.0062(7) 0.1217 1.0000 Uani . . . . . .
H33 H 0.7818 0.2500 -0.0215 0.0500 1.0000 Uiso . . . . . .
H33 H 0.6699 0.2102 -0.0128 0.0500 1.0000 Uiso . . . . . .
C34 C 0.5357(8) 0.3094(5) 0.0494(4) 0.0513 1.0000 Uani . . . . . .
C35 C 0.4544(15) 0.3751(11) 0.0551(5) 0.1114 1.0000 Uani . . . . . .
H35 H 0.3773 0.3824 0.0462 0.0500 1.0000 Uiso . . . . . .
C36 C 0.4914(13) 0.4518(5) 0.0717(4) 0.0726 1.0000 Uani . . . . . .
C37 C 0.3920(12) 0.5204(8) 0.0851(5) 0.0880 1.0000 Uani . . . . . .
C38 C 0.4290(11) 0.5863(6) 0.1078(4) 0.0680 1.0000 Uani . . . . . .
C39 C 0.3521(9) 0.6498(6) 0.1304(5) 0.0718 1.0000 Uani . . . . . .
H39 H 0.2707 0.6579 0.1268 0.0500 1.0000 Uiso . . . . . .
C40 C 0.3871(7) 0.7070(5) 0.1559(4) 0.0547 1.0000 Uani . . . . . .
C41 C 0.5071(8) 0.7032(5) 0.1574(4) 0.0463 1.0000 Uani . . . . . .
C42 C 0.5799(7) 0.6460(5) 0.1329(3) 0.0417 1.0000 Uani . . . . . .
H42 H 0.6576 0.6466 0.1315 0.0500 1.0000 Uiso . . . . . .
C43 C 0.5434(9) 0.5832(5) 0.1095(3) 0.0505 1.0000 Uani . . . . . .
C44 C 0.6250(13) 0.5165(5) 0.0908(4) 0.0834 1.0000 Uani . . . . . .
C45 C 0.5995(13) 0.4481(8) 0.0776(5) 0.0813 1.0000 Uani . . . . . .
C46 C 0.6708(16) 0.3713(7) 0.0671(6) 0.1339 1.0000 Uani . . . . . .
H46 H 0.7535 0.3695 0.0690 0.0500 1.0000 Uiso . . . . . .
C47 C 0.6499(13) 0.3041(8) 0.0579(6) 0.1000 1.0000 Uani . . . . . .
C48 C 0.2697(13) 0.5283(8) 0.0784(6) 0.1101 1.0000 Uani . . . . . .
H48 H 0.2304 0.5117 0.1187 0.0500 1.0000 Uiso . . . . . .
H48 H 0.2476 0.4959 0.0538 0.0500 1.0000 Uiso . . . . . .
H48 H 0.2268 0.5926 0.0636 0.0500 1.0000 Uiso . . . . . .
C49 C 0.7466(15) 0.5156(7) 0.0897(7) 0.1294 1.0000 Uani . . . . . .
H49 H 0.7802 0.4885 0.1312 0.0500 1.0000 Uiso . . . . . .
H49 H 0.7637 0.5733 0.0782 0.0500 1.0000 Uiso . . . . . .
H49 H 0.7897 0.4784 0.0649 0.0500 1.0000 Uiso . . . . . .
C50 C 0.2477(16) 0.5637(9) 0.4223(8) 0.1557 1.0000 Uani . . . . . .
H50 H 0.2930 0.5459 0.4601 0.0500 1.0000 Uiso . . . . . .
H50 H 0.1872 0.5285 0.4307 0.0500 1.0000 Uiso . . . . . .
C51 C 0.1916(12) 0.6622(9) 0.4118(7) 0.1411 1.0000 Uani . . . . . .
H51 H 0.1340 0.6756 0.3793 0.0500 1.0000 Uiso . . . . . .
H51 H 0.1519 0.6763 0.4461 0.0500 1.0000 Uiso . . . . . .
C52 C 0.2140(13) 0.8058(7) 0.3775(6) 0.1088 1.0000 Uani . . . . . .
H52 H 0.2798 0.8366 0.3667 0.0500 1.0000 Uiso . . . . . .
H52 H 0.1730 0.8253 0.4085 0.0500 1.0000 Uiso . . . . . .
C53 C 0.1420(13) 0.8302(7) 0.3236(7) 0.0969 1.0000 Uani . . . . . .
H53 H 0.0723 0.8088 0.3322 0.0500 1.0000 Uiso . . . . . .
H53 H 0.1189 0.8963 0.3100 0.0500 1.0000 Uiso . . . . . .
C54 C 0.1482(10) 0.8180(8) 0.2224(6) 0.0835 1.0000 Uani . . . . . .
H54 H 0.1510 0.8777 0.2028 0.0500 1.0000 Uiso . . . . . .
H54 H 0.0688 0.8135 0.2302 0.0500 1.0000 Uiso . . . . . .
C55 C 0.2026(10) 0.7590(7) 0.1896(6) 0.0913 1.0000 Uani . . . . . .
H55 H 0.1651 0.7752 0.1515 0.0500 1.0000 Uiso . . . . . .
H55 H 0.1969 0.6996 0.2101 0.0500 1.0000 Uiso . . . . . .
C56 C 0.589(3) 0.5444(12) 0.4311(9) 0.2606 1.0000 Uani . . . . . .
H56 H 0.6727 0.5195 0.4177 0.0500 1.0000 Uiso . . . . . .
H56 H 0.5797 0.5065 0.4673 0.0500 1.0000 Uiso . . . . . .
C57 C 0.596(3) 0.6250(11) 0.4410(6) 0.2153 1.0000 Uani . . . . . .
H57 H 0.5293 0.6465 0.4638 0.0500 1.0000 Uiso . . . . . .
H57 H 0.6651 0.6228 0.4625 0.0500 1.0000 Uiso . . . . . .
C58 C 0.617(3) 0.7581(13) 0.3846(6) 0.2031 1.0000 Uani . . . . . .
H58 H 0.6662 0.7567 0.4137 0.0500 1.0000 Uiso . . . . . .
H58 H 0.5366 0.7955 0.3970 0.0500 1.0000 Uiso . . . . . .
C59 C 0.640(2) 0.8108(11) 0.3310(6) 0.1556 1.0000 Uani . . . . . .
H59 H 0.7234 0.8006 0.3285 0.0500 1.0000 Uiso . . . . . .
H59 H 0.6122 0.8750 0.3311 0.0500 1.0000 Uiso . . . . . .
C60 C 0.6519(17) 0.8198(11) 0.2295(6) 0.1320 1.0000 Uani . . . . . .
H60 H 0.7275 0.8267 0.2351 0.0500 1.0000 Uiso . . . . . .
H60 H 0.6073 0.8824 0.2077 0.0500 1.0000 Uiso . . . . . .
C61 C 0.6481(10) 0.7586(7) 0.1912(4) 0.0693 1.0000 Uani . . . . . .
H61 H 0.6850 0.7745 0.1522 0.0500 1.0000 Uiso . . . . . .
H61 H 0.6892 0.6984 0.2112 0.0500 1.0000 Uiso . . . . . .
C62 C 0.9013(11) 0.8651(16) 0.4439(8) 0.1302 1.0000 Uani . . . . . .
C63 C 0.925(2) 0.9176(15) 0.4786(8) 0.1612 1.0000 Uani . . . . . .
H63 H 0.9226 0.8902 0.5205 0.0500 1.0000 Uiso . . . . . .
H63 H 0.8727 0.9732 0.4692 0.0500 1.0000 Uiso . . . . . .
H63 H 1.0038 0.9261 0.4689 0.0500 1.0000 Uiso . . . . . .
C66 C 0.5385(10) 0.3099(5) 0.2067(3) 0.0588 1.0000 Uani . . . . . .
C67 C 0.6281(9) 0.3489(5) 0.2239(4) 0.0572 1.0000 Uani . . . . . .
C68 C 0.7428(11) 0.3082(7) 0.2211(5) 0.0783 1.0000 Uani . . . . . .
H68 H 0.7636 0.2567 0.2079 0.0500 1.0000 Uiso . . . . . .
C69 C 0.8245(12) 0.3465(9) 0.2380(7) 0.1028 1.0000 Uani . . . . . .
H69 H 0.9011 0.3213 0.2363 0.0500 1.0000 Uiso . . . . . .
C70 C 0.7925(15) 0.4245(9) 0.2562(7) 0.1069 1.0000 Uani . . . . . .
H70 H 0.8494 0.4479 0.2681 0.0500 1.0000 Uiso . . . . . .
C71 C 0.6801(13) 0.4627(7) 0.2595(4) 0.0763 1.0000 Uani . . . . . .
H71 H 0.6600 0.5171 0.2729 0.0500 1.0000 Uiso . . . . . .
C72 C 0.5950(10) 0.4284(6) 0.2438(4) 0.0616 1.0000 Uani . . . . . .
C73 C 0.4774(10) 0.4726(5) 0.2483(3) 0.0603 1.0000 Uani . . . . . .
C74 C 0.3909(10) 0.4276(5) 0.2384(3) 0.0581 1.0000 Uani . . . . . .
C75 C 0.2785(13) 0.4606(7) 0.2484(5) 0.0856 1.0000 Uani . . . . . .
H75 H 0.2583 0.5133 0.2618 0.0500 1.0000 Uiso . . . . . .
C76 C 0.1948(12) 0.4185(8) 0.2422(6) 0.1001 1.0000 Uani . . . . . .
H76 H 0.1150 0.4425 0.2487 0.0500 1.0000 Uiso . . . . . .
C77 C 0.2277(13) 0.3410(8) 0.2237(6) 0.0918 1.0000 Uani . . . . . .
H77 H 0.1637 0.3155 0.2185 0.0500 1.0000 Uiso . . . . . .
C78 C 0.3354(12) 0.3090(7) 0.2099(5) 0.0736 1.0000 Uani . . . . . .
H78 H 0.3534 0.2566 0.1955 0.0500 1.0000 Uiso . . . . . .
C79 C 0.4183(9) 0.3485(5) 0.2182(3) 0.0564 1.0000 Uani . . . . . .
C80 C 0.815(2) 0.1131(15) 0.0151(10) 0.1969 1.0000 Uani . . . . . .
H80 H 0.8544 0.0924 -0.0188 0.0500 1.0000 Uiso . . . . . .
H80 H 0.8858 0.1019 0.0449 0.0500 1.0000 Uiso . . . . . .

loop_
_atom_site_aniso_label
_atom_site_aniso_U_11
_atom_site_aniso_U_22
_atom_site_aniso_U_33
_atom_site_aniso_U_23
_atom_site_aniso_U_13
_atom_site_aniso_U_12
K1 0.0623(12) 0.0451(10) 0.0441(10) -0.0250(8) 0.0006(8) -0.0046(9)
K2 0.148(2) 0.0434(11) 0.0464(11) -0.0196(9) 0.0260(12) -0.0436(13)
P1 0.0455(15) 0.0555(14) 0.097(2) -0.0128(14) -0.0154(13) -0.0129(11)
P2 0.088(4) 0.291(10) 0.428(15) -0.255(11) 0.027(6) -0.052(6)
F1 0.077(4) 0.101(5) 0.095(5) -0.011(4) -0.043(4) -0.005(4)
F2 0.121(6) 0.092(5) 0.097(5) -0.029(4) -0.017(4) -0.003(4)
F3 0.104(6) 0.156(8) 0.107(6) 0.024(5) -0.024(4) -0.069(6)
F4 0.105(6) 0.163(8) 0.155(8) -0.082(7) 0.006(5) 0.009(6)
F5 0.094(5) 0.084(4) 0.132(6) -0.012(4) -0.017(4) -0.053(4)
F6 0.072(5) 0.086(5) 0.186(8) 0.000(5) -0.047(5) -0.016(4)
F7 0.046(7) 0.201(16) 1.45(10) -0.25(3) 0.01(2) -0.026(8)
F8 0.159(13) 0.62(4) 0.33(2) -0.33(3) 0.067(14) -0.176(19)
F9 0.163(14) 0.199(16) 0.81(6) -0.13(2) -0.07(2) -0.088(12)
F10 0.126(9) 0.148(9) 0.36(2) -0.101(12) -0.072(11) 0.001(7)
F11 0.158(11) 0.33(2) 0.200(13) -0.119(13) 0.063(9) -0.139(13)
F12 0.100(8) 0.317(19) 0.179(11) -0.056(12) -0.004(7) -0.034(10)
O1 0.034(3) 0.118(5) 0.071(4) -0.075(4) 0.013(3) -0.028(3)
O2 0.206(11) 0.110(7) 0.073(5) -0.031(5) -0.006(6) -0.101(7)
O3 0.105(6) 0.050(4) 0.093(5) 0.019(4) -0.046(5) -0.039(4)
O4 0.54(3) 0.052(5) 0.077(6) -0.030(5) 0.144(12) -0.053(10)
O5 0.037(3) 0.090(5) 0.065(4) -0.050(4) 0.009(3) -0.009(3)
O6 0.040(4) 0.136(6) 0.074(5) -0.076(5) -0.014(3) 0.021(4)
O7 0.070(4) 0.055(4) 0.066(4) -0.033(3) 0.014(3) -0.016(3)
O8 0.181(11) 0.064(5) 0.180(11) -0.065(6) 0.099(9) -0.042(6)
O9 0.169(8) 0.030(3) 0.063(4) -0.018(3) 0.039(5) -0.016(4)
O10 0.117(7) 0.080(5) 0.081(5) -0.026(4) 0.000(5) 0.015(5)
O11 0.074(5) 0.074(4) 0.083(5) -0.040(4) 0.022(4) -0.007(4)
O12 0.068(5) 0.032(3) 0.115(6) -0.011(3) 0.040(4) -0.007(3)
O13 0.167(8) 0.051(4) 0.047(4) -0.013(3) 0.013(4) -0.061(5)
O14 0.281(15) 0.062(5) 0.108(7) 0.018(5) -0.084(8) -0.094(7)
O15 0.344(18) 0.247(14) 0.065(5) -0.076(7) 0.074(8) -0.254(15)
O16 0.076(5) 0.074(4) 0.072(4) -0.045(3) 0.033(3) -0.050(4)
O17 0.120(6) 0.046(3) 0.051(3) -0.028(3) 0.028(4) -0.031(4)
O18 0.153(7) 0.043(3) 0.039(3) -0.018(3) 0.026(4) -0.039(4)
N1 0.138(17) 0.49(5) 0.54(5) -0.43(5) 0.16(2) -0.12(2)
C1 0.029(4) 0.053(5) 0.039(4) -0.025(4) -0.007(3) -0.004(3)
C2 0.026(4) 0.041(4) 0.047(4) -0.018(3) 0.005(3) -0.011(3)
C3 0.042(5) 0.027(3) 0.032(4) -0.006(3) 0.004(3) -0.008(3)
C4 0.052(5) 0.034(4) 0.034(4) -0.011(3) 0.013(3) -0.020(3)
C5 0.084(7) 0.030(4) 0.025(3) -0.011(3) 0.013(4) -0.024(4)
C6 0.087(7) 0.032(4) 0.040(4) -0.014(3) 0.018(4) -0.016(4)
C7 0.131(10) 0.027(4) 0.035(4) -0.010(3) 0.016(5) -0.019(5)
C8 0.116(9) 0.035(5) 0.029(4) -0.009(3) 0.013(5) -0.034(5)
C9 0.098(7) 0.053(5) 0.028(4) -0.013(3) 0.003(4) -0.042(5)
C10 0.078(6) 0.044(4) 0.021(3) -0.009(3) 0.016(4) -0.041(4)
C11 0.056(5) 0.043(4) 0.023(3) -0.006(3) 0.001(3) -0.026(4)
C12 0.037(4) 0.043(4) 0.029(4) -0.012(3) 0.001(3) -0.013(3)
C13 0.034(4) 0.067(5) 0.038(4) -0.021(4) 0.006(3) -0.017(4)
C14 0.033(4) 0.053(5) 0.045(4) -0.028(4) 0.008(3) -0.006(3)
C15 0.039(4) 0.041(4) 0.039(4) -0.013(3) 0.014(3) -0.007(3)
C16 0.057(5) 0.059(5) 0.029(4) -0.007(3) -0.002(3) -0.027(4)
C17 0.048(5) 0.035(4) 0.034(4) -0.010(3) 0.014(3) -0.015(3)
C18 0.054(5) 0.030(4) 0.038(4) -0.006(3) 0.012(4) -0.008(4)
C19 0.067(6) 0.041(4) 0.040(4) -0.003(4) 0.019(4) -0.028(4)
C20 0.072(6) 0.023(3) 0.037(4) -0.006(3) -0.002(4) -0.006(4)
C21 0.044(4) 0.040(4) 0.029(4) -0.012(3) 0.000(3) -0.011(3)
C22 0.062(5) 0.033(4) 0.026(4) -0.013(3) 0.006(3) -0.017(4)
C23 0.159(13) 0.131(11) 0.050(6) -0.002(6) -0.008(7) -0.106(11)
C24 0.158(12) 0.061(6) 0.042(5) 0.011(4) -0.033(6) -0.064(7)
C25 0.61(5) 0.127(12) 0.038(6) 0.013(7) -0.067(13) -0.24(2)
C26 0.211(16) 0.137(11) 0.064(7) -0.056(8) 0.011(8) -0.127(12)
C27 0.39(3) 0.053(7) 0.169(16) -0.023(9) -0.24(2) 0.028(12)
C28 0.052(8) 0.050(7) 0.43(4) 0.092(13) 0.014(13) -0.011(6)
C29 0.040(5) 0.067(5) 0.053(5) -0.031(4) 0.002(4) -0.009(4)
C30 0.038(5) 0.054(5) 0.070(6) -0.022(4) 0.005(4) -0.001(4)
C31 0.101(9) 0.072(7) 0.076(7) -0.045(6) 0.020(6) -0.003(6)
C32 0.156(16) 0.32(3) 0.110(12) -0.162(17) -0.055(11) 0.115(18)
C33 0.181(17) 0.097(10) 0.097(10) -0.026(8) 0.063(11) -0.062(11)
C34 0.065(6) 0.031(4) 0.062(5) -0.023(4) 0.019(4) -0.009(4)
C35 0.148(14) 0.133(12) 0.054(7) -0.020(7) -0.013(7) -0.033(11)
C36 0.157(12) 0.024(4) 0.031(4) -0.009(3) 0.000(6) -0.005(6)
C37 0.126(11) 0.089(8) 0.051(6) 0.016(5) -0.045(6) -0.051(8)
C38 0.121(10) 0.043(5) 0.049(5) -0.003(4) -0.028(5) -0.038(6)
C39 0.058(6) 0.050(5) 0.101(8) 0.015(5) -0.027(6) -0.027(5)
C40 0.036(5) 0.027(4) 0.091(7) 0.001(4) -0.001(4) -0.001(3)
C41 0.059(6) 0.040(4) 0.046(4) -0.015(4) 0.010(4) -0.022(4)
C42 0.062(5) 0.035(4) 0.028(4) -0.005(3) 0.003(3) -0.013(4)
C43 0.083(7) 0.041(4) 0.030(4) -0.010(3) 0.003(4) -0.020(4)
C44 0.176(13) 0.028(4) 0.048(5) -0.013(4) 0.039(7) -0.029(6)
C45 0.113(11) 0.069(7) 0.061(7) -0.013(5) 0.020(7) -0.024(7)
C46 0.254(19) 0.037(5) 0.116(10) -0.039(6) 0.131(12) -0.052(8)
C47 0.122(12) 0.074(8) 0.117(10) -0.045(7) 0.057(9) -0.037(8)
C48 0.147(13) 0.086(9) 0.104(10) 0.025(7) -0.072(9) -0.072(9)
C49 0.170(15) 0.054(6) 0.135(12) -0.013(7) 0.123(12) -0.004(8)
C50 0.173(16) 0.068(8) 0.137(13) 0.060(8) 0.092(12) 0.044(9)
C51 0.091(10) 0.082(8) 0.156(13) 0.080(9) 0.079(9) 0.040(7)
C52 0.151(12) 0.058(6) 0.115(10) -0.066(7) -0.066(9) 0.046(7)
C53 0.120(11) 0.043(6) 0.125(11) -0.025(6) 0.026(9) -0.014(6)
C54 0.079(8) 0.071(7) 0.092(9) -0.005(6) -0.025(7) -0.007(6)
C55 0.074(8) 0.048(6) 0.117(10) 0.013(6) 0.028(7) 0.015(5)
C56 0.57(5) 0.111(13) 0.144(15) 0.057(11) -0.20(2) -0.21(2)
C57 0.53(5) 0.094(11) 0.064(8) -0.002(8) -0.057(15) -0.159(19)
C58 0.45(4) 0.183(17) 0.071(9) -0.075(11) 0.066(15) -0.23(2)
C59 0.32(3) 0.146(13) 0.074(9) -0.052(9) 0.035(11) -0.176(17)
C60 0.221(19) 0.166(14) 0.073(8) -0.050(9) 0.029(9) -0.154(15)
C61 0.094(8) 0.085(7) 0.049(5) -0.019(5) 0.000(5) -0.057(6)
C62 0.050(8) 0.23(2) 0.147(14) -0.111(15) 0.038(8) -0.037(10)
C63 0.23(2) 0.182(18) 0.120(14) -0.057(13) 0.078(14) -0.132(18)
C66 0.112(8) 0.033(4) 0.036(4) -0.008(3) 0.016(5) -0.029(5)
C67 0.091(8) 0.039(4) 0.048(5) -0.011(4) 0.006(5) -0.029(5)
C68 0.097(9) 0.048(5) 0.092(8) -0.015(5) 0.010(7) -0.025(6)
C69 0.098(10) 0.080(8) 0.134(12) -0.010(8) 0.006(8) -0.044(8)
C70 0.120(13) 0.072(8) 0.140(13) -0.003(8) -0.024(10) -0.062(9)
C71 0.120(11) 0.059(6) 0.057(6) -0.003(5) -0.021(6) -0.040(7)
C72 0.113(9) 0.044(5) 0.033(4) -0.002(4) -0.003(5) -0.036(6)
C73 0.122(9) 0.036(4) 0.028(4) -0.009(3) 0.012(5) -0.027(5)
C74 0.099(8) 0.038(4) 0.033(4) -0.003(3) 0.012(4) -0.016(5)
C75 0.130(11) 0.046(6) 0.076(7) -0.011(5) 0.035(7) -0.023(7)
C76 0.100(10) 0.072(8) 0.110(10) 0.006(7) 0.038(8) -0.019(7)
C77 0.116(11) 0.062(7) 0.102(9) -0.004(6) 0.001(8) -0.044(7)
C78 0.109(10) 0.054(6) 0.060(6) -0.007(5) -0.005(6) -0.029(6)
C79 0.091(7) 0.043(5) 0.036(4) -0.006(4) 0.012(4) -0.022(5)
C80 0.31(3) 0.175(18) 0.20(2) -0.157(17) 0.18(2) -0.16(2)

loop_
_atom_type_symbol
_atom_type_scat_dispersion_real
_atom_type_scat_dispersion_imag
_atom_type_scat_Cromer_Mann_a1
_atom_type_scat_Cromer_Mann_b1
_atom_type_scat_Cromer_Mann_a2
_atom_type_scat_Cromer_Mann_b2
_atom_type_scat_Cromer_Mann_a3
_atom_type_scat_Cromer_Mann_b3
_atom_type_scat_Cromer_Mann_a4
_atom_type_scat_Cromer_Mann_b4
_atom_type_scat_Cromer_Mann_c
_atom_type_scat_source
C 0.0033 0.0016 2.3100 20.8439 1.0200 10.2075 1.5886 0.5687 0.8650 51.6512 0.2156 'International Tables Vol C 4.2.6.8 and 6.1.1.4'
H 0.0000 0.0000 0.4930 10.5109 0.3229 26.1257 0.1402 3.1424 0.0408 57.7998 0.0030 'International Tables Vol C 4.2.6.8 and 6.1.1.4'
O 0.0106 0.0060 3.0485 13.2771 2.2868 5.7011 1.5463 0.3239 0.8670 32.9089 0.2508 'International Tables Vol C 4.2.6.8 and 6.1.1.4'
N 0.0061 0.0033 12.2126 0.0057 3.1322 9.8933 2.0125 28.9975 1.1663 0.5826 -11.5290 'International Tables Vol C 4.2.6.8 and 6.1.1.4'
F 0.0171 0.0103 3.5392 10.2825 2.6412 4.2944 1.5170 0.2615 1.0243 26.1476 0.2776 'International Tables Vol C 4.2.6.8 and 6.1.1.4'
P 0.1023 0.0942 6.4345 1.9067 4.1791 27.1570 1.7800 0.5260 1.4908 68.1645 1.1149 'International Tables Vol C 4.2.6.8 and 6.1.1.4'
K 0.2009 0.2494 8.2186 12.7949 7.4398 0.7748 1.0519 213.1870 0.8659 41.6841 1.4228 'International Tables Vol C 4.2.6.8 and 6.1.1.4'

loop_
_geom_angle_atom_site_label_1
_geom_angle_site_symmetry_1
_geom_angle_atom_site_label_2
_geom_angle_site_symmetry_2
_geom_angle_atom_site_label_3
_geom_angle_site_symmetry_3
_geom_angle
_geom_angle_publ_flag
F1 . P1 . F2 . 93.3(4) yes
F1 . P1 . F3 . 89.5(4) yes
F2 . P1 . F3 . 91.9(5) yes
F1 . P1 . F4 . 85.6(5) yes
F2 . P1 . F4 . 178.1(6) yes
F3 . P1 . F4 . 86.5(6) yes
F1 . P1 . F5 . 93.2(4) yes
F2 . P1 . F5 . 94.7(5) yes
F3 . P1 . F5 . 172.7(5) yes
F4 . P1 . F5 . 86.9(5) yes
F1 . P1 . F6 . 174.6(5) yes
F2 . P1 . F6 . 91.5(5) yes
F3 . P1 . F6 . 87.7(4) yes
F4 . P1 . F6 . 89.6(5) yes
F5 . P1 . F6 . 89.1(4) yes
F7 . P2 . F8 . 106.4(16) yes
F7 . P2 . F9 . 80.6(13) yes
F8 . P2 . F9 . 97.8(14) yes
F7 . P2 . F10 . 75.3(14) yes
F8 . P2 . F10 . 177.3(8) yes
F9 . P2 . F10 . 80.4(13) yes
F7 . P2 . F11 . 88.8(10) yes
F8 . P2 . F11 . 90.4(13) yes
F9 . P2 . F11 . 168.1(14) yes
F10 . P2 . F11 . 91.7(8) yes
F7 . P2 . F12 . 160.9(16) yes
F8 . P2 . F12 . 90.8(12) yes
F9 . P2 . F12 . 89.0(9) yes
F10 . P2 . F12 . 87.2(7) yes
F11 . P2 . F12 . 99.6(12) yes
C1 . O1 . C23 . 118.7(7) yes
C24 . O2 . C25 . 118.3(9) yes
C26 . O3 . C27 . 112.2(14) yes
C28 . O4 . C34 . 115.6(12) yes
C14 . O5 . C29 . 118.4(6) yes
C30 . O6 . C31 . 115.6(8) yes
C32 . O7 . C80 . 104.2(18) yes
C33 . O8 . C47 . 119.0(14) yes
C7 . O9 . C50 . 119.4(8) yes
C51 . O10 . C52 . 113.5(10) yes
C53 . O11 . C54 . 115.7(10) yes
C40 . O12 . C55 . 114.6(8) yes
C8 . O13 . C56 . 123.5(10) yes
C57 . O14 . C58 . 122.2(12) yes
C59 . O15 . C60 . 114.2(10) yes
C41 . O16 . C61 . 117.0(7) yes
O1 . C1 . C2 . 122.3(6) yes
O1 . C1 . C14 . 115.6(6) yes
C2 . C1 . C14 . 122.1(6) yes
C1 . C2 . H2 . 123.0 no
C1 . C2 . C3 . 118.1(6) yes
H2 . C2 . C3 . 118.9 no
C2 . C3 . C4 . 123.2(6) yes
C2 . C3 . C12 . 120.2(6) yes
C4 . C3 . C12 . 116.5(6) yes
C3 . C4 . C5 . 103.9(5) yes
C3 . C4 . C15 . 115.6(6) yes
C5 . C4 . C15 . 115.7(7) yes
C3 . C4 . C17 . 101.7(6) yes
C5 . C4 . C17 . 104.3(6) yes
C15 . C4 . C17 . 114.0(6) yes
C4 . C5 . C6 . 123.7(8) yes
C4 . C5 . C10 . 114.4(7) yes
C6 . C5 . C10 . 121.9(7) yes
C5 . C6 . H6 . 120.6 no
C5 . C6 . C7 . 118.5(9) yes
H6 . C6 . C7 . 120.8 no
C6 . C7 . O9 . 121.1(11) yes
C6 . C7 . C8 . 118.8(8) yes
O9 . C7 . C8 . 120.1(8) yes
C7 . C8 . O13 . 115.7(9) yes
C7 . C8 . C9 . 121.7(8) yes
O13 . C8 . C9 . 122.5(11) yes
C8 . C9 . H9 . 119.9 no
C8 . C9 . C10 . 120.2(9) yes
H9 . C9 . C10 . 119.9 no
C5 . C10 . C9 . 118.7(8) yes
C5 . C10 . C11 . 115.1(6) yes
C9 . C10 . C11 . 126.1(8) yes
C10 . C11 . C12 . 105.7(6) yes
C10 . C11 . C16 . 114.4(6) yes
C12 . C11 . C16 . 114.1(6) yes
C10 . C11 . C22 . 104.7(6) yes
C12 . C11 . C22 . 103.0(5) yes
C16 . C11 . C22 . 113.7(6) yes
C11 . C12 . C3 . 113.7(6) yes
C11 . C12 . C13 . 125.6(7) yes
C3 . C12 . C13 . 120.6(6) yes
C12 . C13 . H13 . 119.8 no
C12 . C13 . C14 . 119.5(7) yes
H13 . C13 . C14 . 120.7 no
C13 . C14 . C1 . 119.4(6) yes
C13 . C14 . O5 . 124.9(7) yes
C1 . C14 . O5 . 115.7(6) yes
C4 . C15 . H15 . 108.5 no
C4 . C15 . H15 . 110.1 no
H15 . C15 . H15 . 108.4 no
C4 . C15 . H15 . 110.7 no
H15 . C15 . H15 . 108.8 no
H15 . C15 . H15 . 110.4 no
C11 . C16 . H16 . 109.1 no
C11 . C16 . H16 . 108.5 no
H16 . C16 . H16 . 110.6 no
C11 . C16 . H16 . 108.8 no
H16 . C16 . H16 . 109.8 no
H16 . C16 . H16 . 110.0 no
C4 . C17 . C18 . 126.9(7) yes
C4 . C17 . C22 . 114.9(6) yes
C18 . C17 . C22 . 118.1(7) yes
C17 . C18 . H18 . 118.2 no
C17 . C18 . C19 . 121.7(8) yes
H18 . C18 . C19 . 120.1 no
C18 . C19 . H19 . 120.5 no
C18 . C19 . C20 . 120.3(7) yes
H19 . C19 . C20 . 119.2 no
C19 . C20 . H20 . 121.3 no
C19 . C20 . C21 . 119.3(7) yes
H20 . C20 . C21 . 119.4 no
C20 . C21 . H21 . 119.2 no
C20 . C21 . C22 . 120.3(7) yes
H21 . C21 . C22 . 120.5 no
C11 . C22 . C17 . 113.0(6) yes
C11 . C22 . C21 . 126.7(7) yes
C17 . C22 . C21 . 120.2(6) yes
O1 . C23 . H23 . 107.9 no
O1 . C23 . H23 . 117.2 no
H23 . C23 . H23 . 99.6 no
O1 . C23 . C24 . 107.0(11) yes
H23 . C23 . C24 . 108.9 no
H23 . C23 . C24 . 115.6 no
C23 . C24 . O2 . 112.3(8) yes
C23 . C24 . H24 . 106.8 no
O2 . C24 . H24 . 106.2 no
C23 . C24 . H24 . 112.8 no
O2 . C24 . H24 . 108.9 no
H24 . C24 . H24 . 109.5 no
O2 . C25 . H25 . 112.3 no
O2 . C25 . H25 . 96.4 no
H25 . C25 . H25 . 99.4 no
O2 . C25 . C26 . 113.6(11) yes
H25 . C25 . C26 . 129.2 no
H25 . C25 . C26 . 95.9 no
O3 . C26 . C25 . 127.0(11) yes
O3 . C26 . H26 . 110.3 no
C25 . C26 . H26 . 115.8 no
O3 . C26 . H26 . 103.4 no
C25 . C26 . H26 . 90.0 no
H26 . C26 . H26 . 103.8 no
O3 . C27 . H27 . 109.0 no
O3 . C27 . H27 . 110.0 no
H27 . C27 . H27 . 105.6 no
O3 . C27 . C28 . 111.3(10) yes
H27 . C27 . C28 . 99.4 no
H27 . C27 . C28 . 120.4 no
O4 . C28 . C27 . 102.8(16) yes
O4 . C28 . H28 . 132.3 no
C27 . C28 . H28 . 114.9 no
O4 . C28 . H28 . 92.9 no
C27 . C28 . H28 . 87.3 no
H28 . C28 . H28 . 116.0 no
O5 . C29 . H29 . 108.7 no
O5 . C29 . H29 . 107.9 no
H29 . C29 . H29 . 111.2 no
O5 . C29 . C30 . 108.7(6) yes
H29 . C29 . C30 . 109.9 no
H29 . C29 . C30 . 110.3 no
C29 . C30 . O6 . 110.5(7) yes
C29 . C30 . H30 . 106.8 no
O6 . C30 . H30 . 110.2 no
C29 . C30 . H30 . 108.7 no
O6 . C30 . H30 . 110.3 no
H30 . C30 . H30 . 110.3 no
O6 . C31 . H31 . 106.7 no
O6 . C31 . H31 . 109.7 no
H31 . C31 . H31 . 109.0 no
O6 . C31 . C32 . 115.1(11) yes
H31 . C31 . C32 . 103.9 no
H31 . C31 . C32 . 111.9 no
O7 . C32 . C31 . 125.9(13) yes
O7 . C32 . H32 . 105.9 no
C31 . C32 . H32 . 101.8 no
O7 . C32 . H32 . 110.0 no
C31 . C32 . H32 . 107.7 no
H32 . C32 . H32 . 102.9 no
O8 . C33 . H33 . 113.4 no
O8 . C33 . H33 . 104.0 no
H33 . C33 . H33 . 104.2 no
O8 . C33 . C80 . 110.3(15) yes
H33 . C33 . C80 . 115.9 no
H33 . C33 . C80 . 108.1 no
O4 . C34 . C35 . 117.6(12) yes
O4 . C34 . C47 . 117.8(9) yes
C35 . C34 . C47 . 124.5(11) yes
C34 . C35 . H35 . 125.8 no
C34 . C35 . C36 . 116.0(13) yes
H35 . C35 . C36 . 117.9 no
C35 . C36 . C37 . 112.9(13) yes
C35 . C36 . C45 . 119.4(11) yes
C37 . C36 . C45 . 127.4(10) yes
C36 . C37 . C38 . 111.9(11) yes
C36 . C37 . C48 . 129.5(11) yes
C38 . C37 . C48 . 118.6(13) yes
C37 . C38 . C39 . 122.0(11) yes
C37 . C38 . C43 . 118.6(11) yes
C39 . C38 . C43 . 119.3(8) yes
C38 . C39 . H39 . 122.0 no
C38 . C39 . C40 . 122.1(9) yes
H39 . C39 . C40 . 115.8 no
C39 . C40 . O12 . 126.5(9) yes
C39 . C40 . C41 . 118.2(8) yes
O12 . C40 . C41 . 115.3(8) yes
C40 . C41 . O16 . 113.3(7) yes
C40 . C41 . C42 . 119.6(8) yes
O16 . C41 . C42 . 127.1(8) yes
C41 . C42 . H42 . 119.3 no
C41 . C42 . C43 . 121.8(8) yes
H42 . C42 . C43 . 118.9 no
C42 . C43 . C38 . 118.8(8) yes
C42 . C43 . C44 . 119.8(10) yes
C38 . C43 . C44 . 121.3(9) yes
C43 . C44 . C45 . 123.5(13) yes
C43 . C44 . C49 . 121.4(10) yes
C45 . C44 . C49 . 114.9(11) yes
C44 . C45 . C36 . 116.2(12) yes
C44 . C45 . C46 . 130.1(16) yes
C36 . C45 . C46 . 113.7(13) yes
C45 . C46 . H46 . 114.3 no
C45 . C46 . C47 . 131.8(18) yes
H46 . C46 . C47 . 113.8 no
C34 . C47 . O8 . 115.6(11) yes
C34 . C47 . C46 . 114.1(14) yes
O8 . C47 . C46 . 130.2(17) yes
C37 . C48 . H48 . 111.7 no
C37 . C48 . H48 . 117.2 no
H48 . C48 . H48 . 106.7 no
C37 . C48 . H48 . 112.2 no
H48 . C48 . H48 . 100.8 no
H48 . C48 . H48 . 106.8 no
C44 . C49 . H49 . 109.8 no
C44 . C49 . H49 . 114.0 no
H49 . C49 . H49 . 105.6 no
C44 . C49 . H49 . 112.2 no
H49 . C49 . H49 . 105.0 no
H49 . C49 . H49 . 109.6 no
O9 . C50 . H50 . 109.2 no
O9 . C50 . H50 . 108.8 no
H50 . C50 . H50 . 104.2 no
O9 . C50 . C51 . 116.3(10) yes
H50 . C50 . C51 . 108.2 no
H50 . C50 . C51 . 109.5 no
C50 . C51 . O10 . 113.0(11) yes
C50 . C51 . H51 . 106.9 no
O10 . C51 . H51 . 106.7 no
C50 . C51 . H51 . 111.8 no
O10 . C51 . H51 . 110.3 no
H51 . C51 . H51 . 107.8 no
O10 . C52 . H52 . 104.8 no
O10 . C52 . H52 . 113.1 no
H52 . C52 . H52 . 109.1 no
O10 . C52 . C53 . 112.6(8) yes
H52 . C52 . C53 . 106.2 no
H52 . C52 . C53 . 110.7 no
C52 . C53 . O11 . 109.8(11) yes
C52 . C53 . H53 . 110.5 no
O11 . C53 . H53 . 112.1 no
C52 . C53 . H53 . 109.7 no
O11 . C53 . H53 . 107.6 no
H53 . C53 . H53 . 107.0 no
O11 . C54 . H54 . 107.2 no
O11 . C54 . H54 . 109.0 no
H54 . C54 . H54 . 109.7 no
O11 . C54 . C55 . 108.4(10) yes
H54 . C54 . C55 . 111.7 no
H54 . C54 . C55 . 110.8 no
O12 . C55 . C54 . 107.4(11) yes
O12 . C55 . H55 . 111.5 no
C54 . C55 . H55 . 107.9 no
O12 . C55 . H55 . 110.3 no
C54 . C55 . H55 . 109.7 no
H55 . C55 . H55 . 110.0 no
O13 . C56 . H56 . 101.6 no
O13 . C56 . H56 . 110.0 no
H56 . C56 . H56 . 104.4 no
O13 . C56 . C57 . 126.6(19) yes
H56 . C56 . C57 . 102.6 no
H56 . C56 . C57 . 108.8 no
O14 . C57 . C56 . 110.9(12) yes
O14 . C57 . H57 . 106.6 no
C56 . C57 . H57 . 109.1 no
O14 . C57 . H57 . 107.9 no
C56 . C57 . H57 . 113.8 no
H57 . C57 . H57 . 108.3 no
O14 . C58 . H58 . 113.1 no
O14 . C58 . H58 . 101.4 no
H58 . C58 . H58 . 103.8 no
O14 . C58 . C59 . 121.6(11) yes
H58 . C58 . C59 . 111.5 no
H58 . C58 . C59 . 102.4 no
O15 . C59 . C58 . 113.7(11) yes
O15 . C59 . H59 . 109.7 no
C58 . C59 . H59 . 105.8 no
O15 . C59 . H59 . 110.7 no
C58 . C59 . H59 . 110.6 no
H59 . C59 . H59 . 106.0 no
O15 . C60 . H60 . 112.8 no
O15 . C60 . H60 . 109.6 no
H60 . C60 . H60 . 105.0 no
O15 . C60 . C61 . 108.1(9) yes
H60 . C60 . C61 . 113.5 no
H60 . C60 . C61 . 107.5 no
C60 . C61 . O16 . 105.7(11) yes
C60 . C61 . H61 . 113.0 no
O16 . C61 . H61 . 111.1 no
C60 . C61 . H61 . 109.2 no
O16 . C61 . H61 . 110.6 no
H61 . C61 . H61 . 107.3 no
N1 . C62 . C63 . 166(3) yes
C62 . C63 . H63 . 111.7 no
C62 . C63 . H63 . 108.8 no
H63 . C63 . H63 . 110.9 no
C62 . C63 . H63 . 107.8 no
H63 . C63 . H63 . 108.1 no
H63 . C63 . H63 . 109.5 no
O17 . C66 . C67 . 120.7(10) yes
O17 . C66 . C79 . 120.8(9) yes
C67 . C66 . C79 . 118.4(7) yes
C66 . C67 . C68 . 120.6(8) yes
C66 . C67 . C72 . 119.0(10) yes
C68 . C67 . C72 . 120.5(9) yes
C67 . C68 . H68 . 119.9 no
C67 . C68 . C69 . 118.9(10) yes
H68 . C68 . C69 . 121.2 no
C68 . C69 . H69 . 120.7 no
C68 . C69 . C70 . 120.6(13) yes
H69 . C69 . C70 . 118.6 no
C69 . C70 . H70 . 118.5 no
C69 . C70 . C71 . 119.8(11) yes
H70 . C70 . C71 . 121.6 no
C70 . C71 . H71 . 118.1 no
C70 . C71 . C72 . 122.7(11) yes
H71 . C71 . C72 . 119.3 no
C67 . C72 . C71 . 117.6(11) yes
C67 . C72 . C73 . 122.8(9) yes
C71 . C72 . C73 . 119.6(9) yes
C72 . C73 . O18 . 119.9(10) yes
C72 . C73 . C74 . 117.2(7) yes
O18 . C73 . C74 . 122.8(11) yes
C73 . C74 . C75 . 120.4(9) yes
C73 . C74 . C79 . 122.3(9) yes
C75 . C74 . C79 . 117.2(10) yes
C74 . C75 . H75 . 118.7 no
C74 . C75 . C76 . 122.4(10) yes
H75 . C75 . C76 . 118.8 no
C75 . C76 . H76 . 122.3 no
C75 . C76 . C77 . 117.2(12) yes
H76 . C76 . C77 . 120.4 no
C76 . C77 . H77 . 113.2 no
C76 . C77 . C78 . 122.5(12) yes
H77 . C77 . C78 . 124.1 no
C77 . C78 . H78 . 119.4 no
C77 . C78 . C79 . 120.1(10) yes
H78 . C78 . C79 . 120.4 no
C66 . C79 . C74 . 119.5(9) yes
C66 . C79 . C78 . 120.3(9) yes
C74 . C79 . C78 . 120.3(10) yes
C33 . C80 . O7 . 107.6(17) yes
C33 . C80 . H80 . 119.5 no
O7 . C80 . H80 . 111.8 no
C33 . C80 . H80 . 110.0 no
O7 . C80 . H80 . 106.3 no
H80 . C80 . H80 . 100.8 no

loop_
_geom_bond_atom_site_label_1
_geom_bond_site_symmetry_1
_geom_bond_atom_site_label_2
_geom_bond_site_symmetry_2
_geom_bond_distance
_geom_bond_publ_flag
P1 . F1 . 1.566(7) yes
P1 . F2 . 1.524(8) yes
P1 . F3 . 1.596(8) yes
P1 . F4 . 1.633(9) yes
P1 . F5 . 1.549(7) yes
P1 . F6 . 1.592(7) yes
P2 . F7 . 1.72(3) yes
P2 . F8 . 1.457(16) yes
P2 . F9 . 1.68(3) yes
P2 . F10 . 1.769(19) yes
P2 . F11 . 1.471(16) yes
P2 . F12 . 1.457(15) yes
O1 . C1 . 1.394(8) yes
O1 . C23 . 1.393(14) yes
O2 . C24 . 1.284(13) yes
O2 . C25 . 1.460(15) yes
O3 . C26 . 1.309(13) yes
O3 . C27 . 1.359(14) yes
O4 . C28 . 1.479(9) yes
O4 . C34 . 1.472(13) yes
O5 . C14 . 1.374(9) yes
O5 . C29 . 1.435(10) yes
O6 . C30 . 1.391(11) yes
O6 . C31 . 1.405(11) yes
O7 . C32 . 1.37(2) yes
O7 . C80 . 1.358(17) yes
O8 . C33 . 1.306(17) yes
O8 . C47 . 1.375(16) yes
O9 . C7 . 1.383(12) yes
O9 . C50 . 1.289(15) yes
O10 . C51 . 1.369(17) yes
O10 . C52 . 1.433(13) yes
O11 . C53 . 1.440(14) yes
O11 . C54 . 1.426(14) yes
O12 . C40 . 1.363(11) yes
O12 . C55 . 1.452(14) yes
O13 . C8 . 1.400(10) yes
O13 . C56 . 1.177(16) yes
O14 . C57 . 1.409(16) yes
O14 . C58 . 1.219(15) yes
O15 . C59 . 1.406(16) yes
O15 . C60 . 1.393(15) yes
O16 . C41 . 1.357(9) yes
O16 . C61 . 1.409(13) yes
O17 . C66 . 1.208(9) yes
O18 . C73 . 1.203(10) yes
N1 . C62 . 1.11(2) yes
C1 . C2 . 1.390(10) yes
C1 . C14 . 1.377(11) yes
C2 . H2 . 0.938 no
C2 . C3 . 1.413(10) yes
C3 . C4 . 1.543(9) yes
C3 . C12 . 1.382(10) yes
C4 . C5 . 1.558(9) yes
C4 . C15 . 1.480(11) yes
C4 . C17 . 1.544(11) yes
C5 . C6 . 1.390(12) yes
C5 . C10 . 1.400(12) yes
C6 . H6 . 0.913 no
C6 . C7 . 1.411(12) yes
C7 . C8 . 1.414(15) yes
C8 . C9 . 1.355(14) yes
C9 . H9 . 0.956 no
C9 . C10 . 1.399(10) yes
C10 . C11 . 1.525(12) yes
C11 . C12 . 1.545(9) yes
C11 . C16 . 1.519(12) yes
C11 . C22 . 1.551(9) yes
C12 . C13 . 1.397(10) yes
C13 . H13 . 0.936 no
C13 . C14 . 1.397(10) yes
C15 . H15 . 0.996 no
C15 . H15 . 0.977 no
C15 . H15 . 0.973 no
C16 . H16 . 0.974 no
C16 . H16 . 0.972 no
C16 . H16 . 0.982 no
C17 . C18 . 1.386(10) yes
C17 . C22 . 1.434(11) yes
C18 . H18 . 0.968 no
C18 . C19 . 1.370(12) yes
C19 . H19 . 0.954 no
C19 . C20 . 1.395(12) yes
C20 . H20 . 0.949 no
C20 . C21 . 1.408(11) yes
C21 . H21 . 0.954 no
C21 . C22 . 1.370(11) yes
C23 . H23 . 1.123 no
C23 . H23 . 0.989 no
C23 . C24 . 1.504(16) yes
C24 . H24 . 0.967 no
C24 . H24 . 0.994 no
C25 . H25 . 0.854 no
C25 . H25 . 1.219 no
C25 . C26 . 1.203(17) yes
C26 . H26 . 0.944 no
C26 . H26 . 1.063 no
C27 . H27 . 1.005 no
C27 . H27 . 1.005 no
C27 . C28 . 1.62(3) yes
C28 . H28 . 0.626 no
C28 . H28 . 1.214 no
C29 . H29 . 0.970 no
C29 . H29 . 0.972 no
C29 . C30 . 1.499(11) yes
C30 . H30 . 0.977 no
C30 . H30 . 0.976 no
C31 . H31 . 1.004 no
C31 . H31 . 0.954 no
C31 . C32 . 1.336(19) yes
C32 . H32 . 1.055 no
C32 . H32 . 0.977 no
C33 . H33 . 0.988 no
C33 . H33 . 1.058 no
C33 . C80 . 1.51(3) yes
C34 . C35 . 1.305(18) yes
C34 . C47 . 1.392(18) yes
C35 . H35 . 0.946 no
C35 . C36 . 1.549(18) yes
C36 . C37 . 1.518(18) yes
C36 . C45 . 1.314(17) yes
C37 . C38 . 1.464(14) yes
C37 . C48 . 1.475(19) yes
C38 . C39 . 1.406(16) yes
C38 . C43 . 1.380(15) yes
C39 . H39 . 0.972 no
C39 . C40 . 1.368(14) yes
C40 . C41 . 1.446(12) yes
C41 . C42 . 1.340(11) yes
C42 . H42 . 0.944 no
C42 . C43 . 1.426(11) yes
C43 . C44 . 1.426(14) yes
C44 . C45 . 1.324(15) yes
C44 . C49 . 1.47(2) yes
C45 . C46 . 1.410(16) yes
C46 . H46 . 1.001 no
C46 . C47 . 1.242(17) yes
C48 . H48 . 1.039 no
C48 . H48 . 0.954 no
C48 . H48 . 1.038 no
C49 . H49 . 1.033 no
C49 . H49 . 0.975 no
C49 . H49 . 0.983 no
C50 . H50 . 1.018 no
C50 . H50 . 1.011 no
C50 . C51 . 1.553(17) yes
C51 . H51 . 1.015 no
C51 . H51 . 0.961 no
C52 . H52 . 1.025 no
C52 . H52 . 0.936 no
C52 . C53 . 1.500(19) yes
C53 . H53 . 0.979 no
C53 . H53 . 1.019 no
C54 . H54 . 0.974 no
C54 . H54 . 0.986 no
C54 . C55 . 1.396(17) yes
C55 . H55 . 0.978 no
C55 . H55 . 0.984 no
C56 . H56 . 1.066 no
C56 . H56 . 0.938 no
C56 . C57 . 1.40(2) yes
C57 . H57 . 0.989 no
C57 . H57 . 0.991 no
C58 . H58 . 0.930 no
C58 . H58 . 1.086 no
C58 . C59 . 1.395(19) yes
C59 . H59 . 0.986 no
C59 . H59 . 1.019 no
C60 . H60 . 0.969 no
C60 . H60 . 1.056 no
C60 . C61 . 1.500(15) yes
C61 . H61 . 0.998 no
C61 . H61 . 1.003 no
C62 . C63 . 1.40(2) yes
C63 . H63 . 0.980 no
C63 . H63 . 0.963 no
C63 . H63 . 0.996 no
C66 . C67 . 1.492(13) yes
C66 . C79 . 1.488(14) yes
C67 . C68 . 1.403(15) yes
C67 . C72 . 1.439(12) yes
C68 . H68 . 0.937 no
C68 . C69 . 1.402(17) yes
C69 . H69 . 0.930 no
C69 . C70 . 1.40(2) yes
C70 . H70 . 0.944 no
C70 . C71 . 1.370(19) yes
C71 . H71 . 0.981 no
C71 . C72 . 1.383(15) yes
C72 . C73 . 1.455(15) yes
C73 . C74 . 1.465(14) yes
C74 . C75 . 1.376(16) yes
C74 . C79 . 1.435(12) yes
C75 . H75 . 0.955 no
C75 . C76 . 1.378(19) yes
C76 . H76 . 0.975 no
C76 . C77 . 1.393(19) yes
C77 . H77 . 0.985 no
C77 . C78 . 1.344(18) yes
C78 . H78 . 0.963 no
C78 . C79 . 1.354(15) yes
C80 . H80 . 0.996 no
C80 . H80 . 1.098 no
